data_7719176
loop_
_publ_author_name
'Tariq, Qamar-Un-Nisa'
'Tariq, Maher-Un-Nisa'
'Manzoor, Saira'
'Yu, Qiyao'
'Zhang, Jian-Guo'

_publ_section_title
;
 Development of super-heat-resistant purine-based coordination polymers
 for applications in energetic materials.
;
_journal_issue 33
_journal_name_full 'Dalton transactions (Cambridge, England : 2003)'
_journal_page_first 12454
_journal_page_last 12462
_journal_paper_doi 10.1039/d5dt01509j
_journal_volume 54
_journal_year 2025
_chemical_formula_sum 'C10 H14 Ag2 N16 O12'
_chemical_formula_weight 766.11
_space_group_IT_number 2
_space_group_name_Hall '-P 1'
_space_group_name_H-M_alt 'P -1'
_symmetry_cell_setting triclinic
_symmetry_space_group_name_H-M 'P -1'
_atom_sites_solution_hydrogens geom
_atom_sites_solution_primary direct
_atom_sites_solution_secondary difmap
_audit_creation_method SHELXL-97
_audit_update_record
;
2025-03-05 deposited with the CCDC.	2025-07-23 downloaded from the CCDC.
;
_cell_angle_alpha 86.286(3)
_cell_angle_beta 89.118(3)
_cell_angle_gamma 66.436(2)
_cell_formula_units_Z 1
_cell_length_a 6.1409(5)
_cell_length_b 7.4061(7)
_cell_length_c 12.8931(11)
_cell_measurement_reflns_used 1595
_cell_measurement_temperature 298(2)
_cell_measurement_theta_max 27.304
_cell_measurement_theta_min 3.167
_cell_volume 536.32(8)
_computing_cell_refinement 'Bruker SMART'
_computing_data_collection 'Bruker SMART'
_computing_data_reduction 'Bruker SHELXTL'
_computing_molecular_graphics 'Bruker SHELXTL'
_computing_publication_material 'Bruker SHELXTL'
_computing_structure_refinement 'SHELXL-97 (Sheldrick, 1997)'
_computing_structure_solution 'SHELXS-97 (Sheldrick, 1990)'
_diffrn_ambient_temperature 298(2)
_diffrn_measured_fraction_theta_full 0.977
_diffrn_measured_fraction_theta_max 0.977
_diffrn_measurement_device_type 'CCD area detector'
_diffrn_measurement_method 'phi and omega scans'
_diffrn_radiation_monochromator graphite
_diffrn_radiation_source 'fine-focus sealed tube'
_diffrn_radiation_type MoK\a
_diffrn_radiation_wavelength 0.71073
_diffrn_reflns_av_R_equivalents 0.0381
_diffrn_reflns_av_sigmaI/netI 0.0422
_diffrn_reflns_limit_h_max 7
_diffrn_reflns_limit_h_min -7
_diffrn_reflns_limit_k_max 6
_diffrn_reflns_limit_k_min -8
_diffrn_reflns_limit_l_max 12
_diffrn_reflns_limit_l_min -15
_diffrn_reflns_number 2604
_diffrn_reflns_theta_full 25.01
_diffrn_reflns_theta_max 25.01
_diffrn_reflns_theta_min 3.01
_exptl_absorpt_coefficient_mu 1.929
_exptl_absorpt_correction_T_max 0.9097
_exptl_absorpt_correction_T_min 0.7351
_exptl_absorpt_correction_type multi-scan
_exptl_absorpt_process_details sadabs
_exptl_crystal_colour Colorless
_exptl_crystal_density_diffrn 2.372
_exptl_crystal_density_meas 2.372
_exptl_crystal_density_method 'not measured'
_exptl_crystal_description Needle
_exptl_crystal_F_000 376
_exptl_crystal_size_max 0.17
_exptl_crystal_size_mid 0.08
_exptl_crystal_size_min 0.05
_refine_diff_density_max 1.272
_refine_diff_density_min -1.662
_refine_diff_density_rms 0.159
_refine_ls_extinction_method none
_refine_ls_goodness_of_fit_ref 1.088
_refine_ls_hydrogen_treatment mixed
_refine_ls_matrix_type full
_refine_ls_number_parameters 191
_refine_ls_number_reflns 1846
_refine_ls_number_restraints 0
_refine_ls_restrained_S_all 1.088
_refine_ls_R_factor_all 0.0651
_refine_ls_R_factor_gt 0.0583
_refine_ls_shift/su_max 0.000
_refine_ls_shift/su_mean 0.000
_refine_ls_structure_factor_coef Fsqd
_refine_ls_weighting_details 'calc w=1/[\s^2^(Fo^2^)+(0.1139P)^2^+0.6839P] where P=(Fo^2^+2Fc^2^)/3'
_refine_ls_weighting_scheme calc
_refine_ls_wR_factor_gt 0.1633
_refine_ls_wR_factor_ref 0.1683
_reflns_number_gt 1579
_reflns_number_total 1846
_reflns_threshold_expression >2sigma(I)
_cod_data_source_file d5dt01509j2.cif
_cod_data_source_block 230312d
_cod_depositor_comments
;
The following automatic conversions were performed:

data item '_symmetry_cell_setting' value 'Triclinic' was changed to
'triclinic' in accordance with the
/home/data/users/saulius/crontab/automatic-downloads/rss-feeds/RSC/lib/dictionaries/cif_core.dic
dictionary named 'cif_core.dic' version 2.4.2 last updated on
2011-04-26.

Automatic conversion script
Id: cif_fix_values 8170 2020-07-09 18:12:32Z antanas 

 Adding full bibliography for 7719175--7719176.cif.
;
_cod_original_sg_symbol_H-M P-1
_cod_database_code 7719176

loop_
_symmetry_equiv_pos_as_xyz
'x, y, z'
'-x, -y, -z'

loop_
_atom_site_label
_atom_site_type_symbol
_atom_site_fract_x
_atom_site_fract_y
_atom_site_fract_z
_atom_site_U_iso_or_equiv
_atom_site_adp_type
_atom_site_occupancy
_atom_site_symmetry_multiplicity
_atom_site_calc_flag
_atom_site_refinement_flags
_atom_site_disorder_assembly
_atom_site_disorder_group
Ag1 Ag 1.19793(11) 0.33225(9) 0.04872(4) 0.0526(3) Uani 1 1 d . . .
N1 N 0.6407(12) 0.5930(10) 0.0906(5) 0.0480(15) Uani 1 1 d . . .
N2 N 0.3601(12) 0.6268(10) 0.2064(6) 0.0528(17) Uani 1 1 d . . .
H2 H 0.2226 0.6667 0.2348 0.063 Uiso 1 1 calc R . .
N3 N 0.9686(12) 0.3419(9) 0.1833(4) 0.0403(13) Uani 1 1 d . A .
N4 N 0.8528(12) 0.2339(9) 0.3435(5) 0.0462(15) Uani 1 1 d . A .
H4 H 0.8973 0.1521 0.3972 0.055 Uiso 1 1 calc R . .
N5 N 1.2359(13) 0.0977(11) 0.2898(6) 0.0593(18) Uani 1 1 d . A .
H5A H 1.3471 0.0868 0.2462 0.071 Uiso 1 1 calc R . .
H5B H 1.2672 0.0237 0.3465 0.071 Uiso 1 1 calc R . .
N6 N 0.4760(14) 0.3552(11) 0.4098(5) 0.0559(18) Uani 1 1 d . A .
H6A H 0.5264 0.2698 0.4618 0.067 Uiso 1 1 calc R . .
H6B H 0.3292 0.4360 0.4060 0.067 Uiso 1 1 calc R . .
N7 N 1.2446(12) 0.0253(10) -0.1330(6) 0.0514(16) Uani 1 1 d . . .
N8 N 0.0851(13) 0.2368(10) 0.5775(5) 0.0533(17) Uani 1 1 d . . .
O1 O 1.1351(17) 0.0625(14) -0.0511(7) 0.073(2) Uani 0.787(8) 1 d P A 1
O2 O 1.4195(15) -0.1237(14) -0.1467(7) 0.075(2) Uani 0.787(8) 1 d P . 1
O3 O 1.1531(17) 0.1322(15) -0.2120(7) 0.084(3) Uani 0.787(8) 1 d P A 1
O1' O 1.367(6) 0.004(5) -0.042(3) 0.073(2) Uani 0.213(8) 1 d P A 2
O2' O 1.316(6) -0.044(5) -0.206(3) 0.075(2) Uani 0.213(8) 1 d P A 2
O3' O 1.069(7) 0.170(6) -0.128(3) 0.084(3) Uani 0.213(8) 1 d P A 2
O4 O -0.0920(13) 0.1927(11) 0.5774(5) 0.0700(17) Uani 1 1 d . . .
O5 O 0.2693(14) 0.1185(11) 0.5444(6) 0.087(2) Uani 1 1 d . . .
O6 O 0.0521(18) 0.3978(10) 0.6062(8) 0.108(3) Uani 1 1 d . . .
C1 C 0.4110(15) 0.6881(13) 0.1125(7) 0.054(2) Uani 1 1 d . . .
H1 H 0.3006 0.7844 0.0683 0.065 Uiso 1 1 calc R . .
C2 C 0.5665(14) 0.4899(11) 0.2484(6) 0.0437(16) Uani 1 1 d . A .
C3 C 0.7390(14) 0.4706(11) 0.1734(6) 0.0420(16) Uani 1 1 d . . .
C4 C 1.0212(15) 0.2259(11) 0.2703(6) 0.0450(17) Uani 1 1 d . . .
C5 C 0.6214(14) 0.3619(11) 0.3371(5) 0.0423(16) Uani 1 1 d . . .

loop_
_atom_site_aniso_label
_atom_site_aniso_U_11
_atom_site_aniso_U_22
_atom_site_aniso_U_33
_atom_site_aniso_U_23
_atom_site_aniso_U_13
_atom_site_aniso_U_12
Ag1 0.0606(5) 0.0568(5) 0.0359(4) 0.0022(3) 0.0071(3) -0.0196(3)
N1 0.049(4) 0.051(4) 0.038(3) 0.001(3) 0.007(3) -0.015(3)
N2 0.044(4) 0.051(4) 0.056(4) 0.001(3) 0.009(3) -0.012(3)
N3 0.054(4) 0.037(3) 0.025(3) -0.001(2) 0.001(2) -0.014(3)
N4 0.061(4) 0.043(3) 0.031(3) 0.004(2) 0.002(3) -0.019(3)
N5 0.051(4) 0.056(4) 0.057(4) 0.008(3) 0.002(3) -0.009(3)
N6 0.067(4) 0.063(4) 0.035(3) 0.004(3) 0.017(3) -0.024(4)
N7 0.051(4) 0.048(4) 0.053(4) -0.008(3) 0.001(3) -0.016(3)
N8 0.067(5) 0.040(4) 0.049(4) 0.007(3) -0.001(3) -0.019(3)
O1 0.075(5) 0.076(6) 0.063(5) -0.009(4) 0.008(4) -0.024(5)
O2 0.052(5) 0.067(6) 0.078(6) -0.002(4) 0.004(4) 0.006(4)
O3 0.074(6) 0.082(6) 0.068(5) 0.009(5) -0.022(5) -0.004(5)
O1' 0.075(5) 0.076(6) 0.063(5) -0.009(4) 0.008(4) -0.024(5)
O2' 0.052(5) 0.067(6) 0.078(6) -0.002(4) 0.004(4) 0.006(4)
O3' 0.074(6) 0.082(6) 0.068(5) 0.009(5) -0.022(5) -0.004(5)
O4 0.075(4) 0.079(4) 0.058(4) 0.015(3) -0.010(3) -0.034(4)
O5 0.081(5) 0.074(5) 0.080(5) 0.017(4) 0.031(4) -0.008(4)
O6 0.126(7) 0.047(4) 0.147(9) -0.013(5) -0.048(6) -0.028(4)
C1 0.050(5) 0.056(5) 0.048(4) 0.007(4) 0.000(4) -0.013(4)
C2 0.056(4) 0.040(4) 0.035(4) -0.003(3) 0.005(3) -0.019(3)
C3 0.049(4) 0.037(4) 0.039(4) -0.007(3) 0.005(3) -0.016(3)
C4 0.059(5) 0.037(4) 0.039(4) -0.007(3) 0.000(3) -0.018(3)
C5 0.056(4) 0.040(4) 0.034(4) -0.009(3) 0.004(3) -0.022(3)

loop_
_atom_type_symbol
_atom_type_description
_atom_type_scat_dispersion_real
_atom_type_scat_dispersion_imag
_atom_type_scat_source
C C 0.0033 0.0016 'International Tables Vol C Tables 4.2.6.8 and 6.1.1.4'
H H 0.0000 0.0000 'International Tables Vol C Tables 4.2.6.8 and 6.1.1.4'
N N 0.0061 0.0033 'International Tables Vol C Tables 4.2.6.8 and 6.1.1.4'
O O 0.0106 0.0060 'International Tables Vol C Tables 4.2.6.8 and 6.1.1.4'
Ag Ag -0.8971 1.1015 'International Tables Vol C Tables 4.2.6.8 and 6.1.1.4'

loop_
_geom_angle_atom_site_label_1
_geom_angle_atom_site_label_2
_geom_angle_atom_site_label_3
_geom_angle
_geom_angle_site_symmetry_1
_geom_angle_site_symmetry_3
_geom_angle_publ_flag
N1 Ag1 N3 164.4(2) 2_765 . ?
N1 Ag1 O2 97.3(3) 2_765 2_855 ?
N3 Ag1 O2 94.3(3) . 2_855 ?
N1 Ag1 O1' 77.2(8) 2_765 . ?
N3 Ag1 O1' 116.0(8) . . ?
O2 Ag1 O1' 75.2(8) 2_855 . ?
N1 Ag1 O1 88.7(3) 2_765 . ?
N3 Ag1 O1 99.4(3) . . ?
O2 Ag1 O1 100.3(3) 2_855 . ?
O1' Ag1 O1 29.4(8) . . ?
N1 Ag1 Ag1 77.47(18) 2_765 2_765 ?
N3 Ag1 Ag1 88.32(16) . 2_765 ?
O2 Ag1 Ag1 162.5(3) 2_855 2_765 ?
O1' Ag1 Ag1 119.0(7) . 2_765 ?
O1 Ag1 Ag1 96.4(2) . 2_765 ?
C3 N1 C1 106.1(7) . . ?
C3 N1 Ag1 130.7(5) . 2_765 ?
C1 N1 Ag1 122.7(5) . 2_765 ?
C1 N2 C2 107.3(7) . . ?
C1 N2 H2 126.4 . . ?
C2 N2 H2 126.4 . . ?
C4 N3 C3 115.0(7) . . ?
C4 N3 Ag1 128.3(5) . . ?
C3 N3 Ag1 116.5(4) . . ?
C5 N4 C4 124.6(6) . . ?
C5 N4 H4 117.7 . . ?
C4 N4 H4 117.7 . . ?
C4 N5 H5A 120.0 . . ?
C4 N5 H5B 120.0 . . ?
H5A N5 H5B 120.0 . . ?
C5 N6 H6A 120.0 . . ?
C5 N6 H6B 120.0 . . ?
H6A N6 H6B 120.0 . . ?
O2' N7 O3' 124(2) . . ?
O2' N7 O2 50.8(17) . . ?
O3' N7 O2 174.7(19) . . ?
O2' N7 O1 161(2) . . ?
O3' N7 O1 59.3(19) . . ?
O2 N7 O1 125.1(8) . . ?
O2' N7 O3 66.4(18) . . ?
O3' N7 O3 59.2(18) . . ?
O2 N7 O3 116.0(9) . . ?
O1 N7 O3 118.1(8) . . ?
O2' N7 O1' 127(2) . . ?
O3' N7 O1' 106(2) . . ?
O2 N7 O1' 79.2(15) . . ?
O1 N7 O1' 60.7(15) . . ?
O3 N7 O1' 146.8(17) . . ?
O6 N8 O5 126.3(10) . . ?
O6 N8 O4 116.5(9) . . ?
O5 N8 O4 117.2(8) . . ?
N7 O1 Ag1 114.2(7) . . ?
N7 O2 Ag1 136.8(7) . 2_855 ?
N7 O1' Ag1 109.4(18) . . ?
N1 C1 N2 111.3(7) . . ?
N1 C1 H1 124.4 . . ?
N2 C1 H1 124.4 . . ?
N2 C2 C5 133.7(7) . . ?
N2 C2 C3 105.7(7) . . ?
C5 C2 C3 120.0(7) . . ?
N1 C3 N3 126.0(7) . . ?
N1 C3 C2 109.7(7) . . ?
N3 C3 C2 124.3(7) . . ?
N5 C4 N3 121.1(7) . . ?
N5 C4 N4 116.6(7) . . ?
N3 C4 N4 122.3(7) . . ?
N6 C5 N4 119.7(7) . . ?
N6 C5 C2 126.7(8) . . ?
N4 C5 C2 113.7(7) . . ?

loop_
_geom_bond_atom_site_label_1
_geom_bond_atom_site_label_2
_geom_bond_distance
_geom_bond_site_symmetry_2
_geom_bond_publ_flag
Ag1 N1 2.184(6) 2_765 ?
Ag1 N3 2.204(6) . ?
Ag1 O2 2.537(9) 2_855 ?
Ag1 O1' 2.59(3) . ?
Ag1 O1 2.600(10) . ?
Ag1 Ag1 2.9192(12) 2_765 ?
N1 C3 1.336(10) . ?
N1 C1 1.336(11) . ?
N1 Ag1 2.184(6) 2_765 ?
N2 C1 1.342(11) . ?
N2 C2 1.360(11) . ?
N2 H2 0.8600 . ?
N3 C4 1.328(9) . ?
N3 C3 1.352(10) . ?
N4 C5 1.357(10) . ?
N4 C4 1.376(10) . ?
N4 H4 0.8600 . ?
N5 C4 1.297(11) . ?
N5 H5A 0.8600 . ?
N5 H5B 0.8600 . ?
N6 C5 1.297(10) . ?
N6 H6A 0.8600 . ?
N6 H6B 0.8600 . ?
N7 O2' 1.10(4) . ?
N7 O3' 1.18(4) . ?
N7 O2 1.214(11) . ?
N7 O1 1.229(11) . ?
N7 O3 1.240(11) . ?
N7 O1' 1.36(3) . ?
N8 O6 1.209(10) . ?
N8 O5 1.213(10) . ?
N8 O4 1.254(10) . ?
O2 Ag1 2.537(9) 2_855 ?
C1 H1 0.9300 . ?
C2 C5 1.391(10) . ?
C2 C3 1.394(11) . ?

loop_
_geom_torsion_atom_site_label_1
_geom_torsion_atom_site_label_2
_geom_torsion_atom_site_label_3
_geom_torsion_atom_site_label_4
_geom_torsion
_geom_torsion_site_symmetry_1
_geom_torsion_site_symmetry_2
_geom_torsion_site_symmetry_3
_geom_torsion_site_symmetry_4
_geom_torsion_publ_flag
N1 Ag1 N3 C4 -155.6(8) 2_765 . . . ?
O2 Ag1 N3 C4 -17.3(7) 2_855 . . . ?
O1' Ag1 N3 C4 58.4(11) . . . . ?
O1 Ag1 N3 C4 83.9(7) . . . . ?
Ag1 Ag1 N3 C4 -179.9(6) 2_765 . . . ?
N1 Ag1 N3 C3 30.5(12) 2_765 . . . ?
O2 Ag1 N3 C3 168.9(5) 2_855 . . . ?
O1' Ag1 N3 C3 -115.5(10) . . . . ?
O1 Ag1 N3 C3 -90.0(6) . . . . ?
Ag1 Ag1 N3 C3 6.2(5) 2_765 . . . ?
O2' N7 O1 Ag1 177(6) . . . . ?
O3' N7 O1 Ag1 -77(3) . . . . ?
O2 N7 O1 Ag1 106.8(10) . . . . ?
O3 N7 O1 Ag1 -84.1(10) . . . . ?
O1' N7 O1 Ag1 57.9(17) . . . . ?
N1 Ag1 O1 N7 13.0(7) 2_765 . . . ?
N3 Ag1 O1 N7 179.6(7) . . . . ?
O2 Ag1 O1 N7 -84.2(7) 2_855 . . . ?
O1' Ag1 O1 N7 -52.6(16) . . . . ?
Ag1 Ag1 O1 N7 90.3(7) 2_765 . . . ?
O2' N7 O2 Ag1 159(3) . . . 2_855 ?
O3' N7 O2 Ag1 171(25) . . . 2_855 ?
O1 N7 O2 Ag1 -44.3(16) . . . 2_855 ?
O3 N7 O2 Ag1 146.5(9) . . . 2_855 ?
O1' N7 O2 Ag1 -2.3(18) . . . 2_855 ?
O2' N7 O1' Ag1 146(3) . . . . ?
O3' N7 O1' Ag1 -16(3) . . . . ?
O2 N7 O1' Ag1 163.5(17) . . . . ?
O1 N7 O1' Ag1 -55.4(12) . . . . ?
O3 N7 O1' Ag1 42(4) . . . . ?
N1 Ag1 O1' N7 -67.2(18) 2_765 . . . ?
N3 Ag1 O1' N7 103.9(18) . . . . ?
O2 Ag1 O1' N7 -168(2) 2_855 . . . ?
O1 Ag1 O1' N7 43.8(14) . . . . ?
Ag1 Ag1 O1' N7 0(2) 2_765 . . . ?
C3 N1 C1 N2 -1.0(11) . . . . ?
Ag1 N1 C1 N2 -174.5(6) 2_765 . . . ?
C2 N2 C1 N1 1.6(11) . . . . ?
C1 N2 C2 C5 -172.1(9) . . . . ?
C1 N2 C2 C3 -1.4(9) . . . . ?
C1 N1 C3 N3 178.1(8) . . . . ?
Ag1 N1 C3 N3 -9.3(12) 2_765 . . . ?
C1 N1 C3 C2 0.1(9) . . . . ?
Ag1 N1 C3 C2 172.8(5) 2_765 . . . ?
C4 N3 C3 N1 -175.6(7) . . . . ?
Ag1 N3 C3 N1 -0.9(10) . . . . ?
C4 N3 C3 C2 2.1(11) . . . . ?
Ag1 N3 C3 C2 176.8(6) . . . . ?
N2 C2 C3 N1 0.8(9) . . . . ?
C5 C2 C3 N1 173.1(7) . . . . ?
N2 C2 C3 N3 -177.2(7) . . . . ?
C5 C2 C3 N3 -4.9(12) . . . . ?
C3 N3 C4 N5 -179.1(7) . . . . ?
Ag1 N3 C4 N5 7.0(11) . . . . ?
C3 N3 C4 N4 1.3(11) . . . . ?
Ag1 N3 C4 N4 -172.6(5) . . . . ?
C5 N4 C4 N5 178.3(7) . . . . ?
C5 N4 C4 N3 -2.0(12) . . . . ?
C4 N4 C5 N6 178.9(7) . . . . ?
C4 N4 C5 C2 -0.7(11) . . . . ?
N2 C2 C5 N6 -6.0(15) . . . . ?
C3 C2 C5 N6 -175.7(8) . . . . ?
N2 C2 C5 N4 173.5(8) . . . . ?
C3 C2 C5 N4 3.9(11) . . . . ?
